data_7038554
loop_
_publ_author_name
'Kumar, Amit'
'Priest, Isobel K.'
'Hooper, Thomas N.'
'Weller, Andrew S.'

_publ_section_title
;
 Variable coordination modes and catalytic dehydrogenation of B-phenyl
 amine-boranes.
;
_journal_issue 14
_journal_name_full 'Dalton transactions (Cambridge, England : 2003)'
_journal_page_first 6183
_journal_page_last 6195
_journal_paper_doi 10.1039/c6dt00197a
_journal_volume 45
_journal_year 2016
_chemical_formula_moiety 'C32 H12 B F24, C23 H48 B N P2 Rh'
_chemical_formula_sum 'C55 H60 B2 F24 N P2 Rh'
_chemical_formula_weight 1377.51
_chemical_properties_physical 'Air-sensitive, Moisture-sensitive, Oxygen-sensitive'
_space_group_crystal_system orthorhombic
_space_group_IT_number 61
_space_group_name_Hall '-P 2ac 2ab'
_space_group_name_H-M_alt 'P b c a'
_symmetry_space_group_name_Hall '-P 2ac 2ab'
_symmetry_space_group_name_H-M 'P b c a'
_atom_sites_solution_hydrogens geom
_audit_creation_method SHELXL-2014
_audit_update_record
;
2016-02-18 deposited with the CCDC.
2016-02-24 downloaded from the CCDC.
;
_cell_angle_alpha 90
_cell_angle_beta 90
_cell_angle_gamma 90
_cell_formula_units_Z 8
_cell_length_a 25.3462(3)
_cell_length_b 18.3643(2)
_cell_length_c 25.7382(3)
_cell_measurement_reflns_used 31373
_cell_measurement_temperature 150(2)
_cell_measurement_theta_max 73.1053
_cell_measurement_theta_min 2.9536
_cell_volume 11980.2(2)
_computing_cell_refinement
;
CrysAlisPro, Agilent Technologies,
Version 1.171.35.21 (release 20-01-2012 CrysAlis171 .NET)
(compiled Jan 23 2012,18:06:46)
;
_computing_data_collection
;
CrysAlisPro, Agilent Technologies,
Version 1.171.35.21 (release 20-01-2012 CrysAlis171 .NET)
(compiled Jan 23 2012,18:06:46)
;
_computing_data_reduction
;
CrysAlisPro, Agilent Technologies,
Version 1.171.35.21 (release 20-01-2012 CrysAlis171 .NET)
(compiled Jan 23 2012,18:06:46)
;
_computing_structure_refinement 'SHELXL-2014 (Sheldrick, 2014)'
_computing_structure_solution 'SHELXS-97 (Sheldrick, 2008)'
_diffrn_ambient_temperature 150(2)
_diffrn_detector_area_resol_mean 10.5035
_diffrn_measured_fraction_theta_full 1.000
_diffrn_measured_fraction_theta_max 0.995
_diffrn_measurement_device_type 'SuperNova, Dual, Cu at zero, Atlas'
_diffrn_radiation_monochromator mirror
_diffrn_radiation_source 'SuperNova (Cu) X-ray Source'
_diffrn_radiation_type CuK\a
_diffrn_radiation_wavelength 1.54178
_diffrn_reflns_av_R_equivalents 0.0351
_diffrn_reflns_av_unetI/netI 0.0185
_diffrn_reflns_Laue_measured_fraction_full 1.000
_diffrn_reflns_Laue_measured_fraction_max 0.995
_diffrn_reflns_limit_h_max 28
_diffrn_reflns_limit_h_min -31
_diffrn_reflns_limit_k_max 22
_diffrn_reflns_limit_k_min -22
_diffrn_reflns_limit_l_max 26
_diffrn_reflns_limit_l_min -31
_diffrn_reflns_number 85542
_diffrn_reflns_point_group_measured_fraction_full 1.000
_diffrn_reflns_point_group_measured_fraction_max 0.995
_diffrn_reflns_theta_full 67.679
_diffrn_reflns_theta_max 73.256
_diffrn_reflns_theta_min 3.432
_exptl_absorpt_coefficient_mu 3.823
_exptl_absorpt_correction_T_max 1.00000
_exptl_absorpt_correction_T_min 0.68954
_exptl_absorpt_correction_type multi-scan
_exptl_absorpt_process_details
;
CrysAlisPro, Agilent Technologies,
Version 1.171.35.21 (release 20-01-2012 CrysAlis171 .NET)
(compiled Jan 23 2012,18:06:46)
Empirical absorption correction using spherical harmonics,
 implemented in SCALE3 ABSPACK scaling algorithm.
;
_exptl_crystal_colour yellow
_exptl_crystal_density_diffrn 1.527
_exptl_crystal_description plate
_exptl_crystal_F_000 5584
_exptl_crystal_recrystallization_method 'Re-crystallisation from solvent: 1,2-difluorobenzene/pentane'
_exptl_crystal_size_max 0.20
_exptl_crystal_size_mid 0.20
_exptl_crystal_size_min 0.10
_refine_diff_density_max 3.169
_refine_diff_density_min -1.150
_refine_diff_density_rms 0.094
_refine_ls_extinction_method none
_refine_ls_goodness_of_fit_ref 0.841
_refine_ls_hydrogen_treatment constr
_refine_ls_matrix_type full
_refine_ls_number_parameters 860
_refine_ls_number_reflns 11953
_refine_ls_number_restraints 243
_refine_ls_restrained_S_all 0.862
_refine_ls_R_factor_all 0.0636
_refine_ls_R_factor_gt 0.0549
_refine_ls_shift/su_max 0.004
_refine_ls_shift/su_mean 0.000
_refine_ls_structure_factor_coef Fsqd
_refine_ls_weighting_details 'w=1/[\s^2^(Fo^2^)+(0.1061P)^2^+53.0085P] where P=(Fo^2^+2Fc^2^)/3'
_refine_ls_weighting_scheme calc
_refine_ls_wR_factor_gt 0.1531
_refine_ls_wR_factor_ref 0.1666
_reflns_Friedel_coverage 0.000
_reflns_number_gt 10310
_reflns_number_total 11953
_reflns_threshold_expression 'I > 2\s(I)'
_cod_data_source_file c6dt00197a2.cif
_cod_data_source_block 7
_cod_depositor_comments 'Adding full bibliography for 7038549--7038556.cif.'
_cod_database_code 7038554
_shelx_space_group_comment
;
The symmetry employed for this shelxl refinement is uniquely defined
by the following loop, which should always be used as a source of
symmetry information in preference to the above space-group names.
They are only intended as comments.
;
_shelxl_version_number 2014-3

loop_
_space_group_symop_operation_xyz
'x, y, z'
'-x+1/2, -y, z+1/2'
'-x, y+1/2, -z+1/2'
'x+1/2, -y+1/2, -z'
'-x, -y, -z'
'x-1/2, y, -z-1/2'
'x, -y-1/2, z-1/2'
'-x-1/2, y-1/2, z'

loop_
_atom_site_label
_atom_site_type_symbol
_atom_site_fract_x
_atom_site_fract_y
_atom_site_fract_z
_atom_site_U_iso_or_equiv
_atom_site_adp_type
_atom_site_occupancy
_atom_site_site_symmetry_order
_atom_site_calc_flag
_atom_site_refinement_flags_posn
_atom_site_refinement_flags_adp
_atom_site_refinement_flags_occupancy
_atom_site_disorder_assembly
_atom_site_disorder_group
Rh1 Rh 0.19418(2) 0.17526(2) 0.50362(2) 0.03255(11) Uani 1 1 d . . . . .
C1 C 0.13292(15) 0.2477(2) 0.55047(15) 0.0393(9) Uani 1 1 d . . . . .
C2 C 0.10641(16) 0.2067(3) 0.51242(19) 0.0457(10) Uani 1 1 d . . . . .
H2 H 0.0881 0.2325 0.4833 0.055 Uiso 1 1 calc R U . . .
C3 C 0.11150(18) 0.1288(3) 0.5108(2) 0.0544(13) Uani 1 1 d . . . . .
H3 H 0.0962 0.1018 0.4807 0.065 Uiso 1 1 calc R U . . .
C4 C 0.1406(2) 0.0906(3) 0.5473(2) 0.0608(14) Uani 1 1 d . . . . .
H4 H 0.1468 0.0372 0.5430 0.073 Uiso 1 1 calc R U . . .
C5 C 0.1678(2) 0.1293(3) 0.58469(19) 0.0533(12) Uani 1 1 d . . . . .
H5 H 0.1939 0.1039 0.6074 0.064 Uiso 1 1 calc R U . . .
C6 C 0.16461(18) 0.2066(2) 0.58503(16) 0.0437(10) Uani 1 1 d . . . . .
H6 H 0.1893 0.2338 0.6083 0.052 Uiso 1 1 calc R U . . .
B1 B 0.1266(2) 0.3350(3) 0.55236(19) 0.0420(10) Uani 1 1 d . . . . .
H1A H 0.1304 0.3555 0.5170 0.050 Uiso 1 1 calc R U . . .
H1B H 0.1543 0.3563 0.5747 0.050 Uiso 1 1 calc R U . . .
N1 N 0.06889(15) 0.3545(2) 0.57538(15) 0.0448(8) Uani 1 1 d . . . . .
H1 H 0.0423 0.3261 0.5551 0.054 Uiso 1 1 calc R U . . .
C7 C 0.0633(2) 0.3335(3) 0.6308(2) 0.0552(13) Uani 1 1 d . . . . .
H7A H 0.0886 0.3609 0.6518 0.083 Uiso 1 1 calc R U . . .
H7B H 0.0701 0.2812 0.6345 0.083 Uiso 1 1 calc R U . . .
H7C H 0.0273 0.3443 0.6425 0.083 Uiso 1 1 calc R U . . .
C8 C 0.0565(2) 0.4327(3) 0.5685(2) 0.0574(12) Uani 1 1 d . . . . .
H8A H 0.0200 0.4418 0.5790 0.086 Uiso 1 1 calc R U . . .
H8B H 0.0610 0.4460 0.5319 0.086 Uiso 1 1 calc R U . . .
H8C H 0.0804 0.4619 0.5899 0.086 Uiso 1 1 calc R U . . .
P1 P 0.20233(4) 0.15470(7) 0.41805(4) 0.0396(2) Uani 1 1 d . . . . .
C9 C 0.26078(19) 0.1855(3) 0.38226(17) 0.0516(11) Uani 1 1 d . . . . .
H9A H 0.2850 0.1436 0.3783 0.062 Uiso 1 1 calc R U . . .
H9B H 0.2495 0.2003 0.3470 0.062 Uiso 1 1 calc R U . . .
C10 C 0.2917(2) 0.2486(3) 0.40639(19) 0.0562(12) Uani 1 1 d . . . . .
H10A H 0.3182 0.2663 0.3811 0.067 Uiso 1 1 calc R U . . .
H10B H 0.2673 0.2892 0.4140 0.067 Uiso 1 1 calc R U . . .
C11 C 0.31946(18) 0.2261(3) 0.45599(19) 0.0512(11) Uani 1 1 d . . . . .
H11A H 0.3464 0.2634 0.4642 0.061 Uiso 1 1 calc R U . . .
H11B H 0.3383 0.1798 0.4494 0.061 Uiso 1 1 calc R U . . .
C12 C 0.1464(2) 0.1981(4) 0.3827(2) 0.0617(14) Uani 1 1 d . . . . .
H12 H 0.1132 0.1812 0.4001 0.074 Uiso 1 1 calc R U . . .
C13 C 0.1486(2) 0.2806(3) 0.3894(2) 0.0677(15) Uani 1 1 d . . . . .
H13A H 0.1790 0.3000 0.3704 0.101 Uiso 1 1 calc R U . . .
H13B H 0.1521 0.2925 0.4263 0.101 Uiso 1 1 calc R U . . .
H13C H 0.1162 0.3024 0.3757 0.101 Uiso 1 1 calc R U . . .
C14 C 0.1417(3) 0.1773(4) 0.3255(2) 0.087(2) Uani 1 1 d . . . . .
H14A H 0.1093 0.1983 0.3110 0.130 Uiso 1 1 calc R U . . .
H14B H 0.1405 0.1241 0.3223 0.130 Uiso 1 1 calc R U . . .
H14C H 0.1723 0.1960 0.3064 0.130 Uiso 1 1 calc R U . . .
C15 C 0.2004(2) 0.0584(3) 0.3962(2) 0.0560(12) Uani 1 1 d . . . . .
H15 H 0.2080 0.0583 0.3580 0.067 Uiso 1 1 calc R U . . .
C16 C 0.2442(2) 0.0146(3) 0.4227(2) 0.0655(15) Uani 1 1 d . . . . .
H16A H 0.2369 0.0113 0.4600 0.098 Uiso 1 1 calc R U . . .
H16B H 0.2781 0.0390 0.4172 0.098 Uiso 1 1 calc R U . . .
H16C H 0.2455 -0.0344 0.4077 0.098 Uiso 1 1 calc R U . . .
C17 C 0.1471(3) 0.0207(4) 0.4039(3) 0.084(2) Uani 1 1 d . . . . .
H17A H 0.1474 -0.0266 0.3863 0.127 Uiso 1 1 calc R U . . .
H17B H 0.1190 0.0511 0.3893 0.127 Uiso 1 1 calc R U . . .
H17C H 0.1407 0.0134 0.4411 0.127 Uiso 1 1 calc R U . . .
P2 P 0.27752(4) 0.21397(6) 0.51319(4) 0.0365(2) Uani 1 1 d . . . . .
C18 C 0.27983(18) 0.3045(3) 0.5456(2) 0.0488(10) Uani 1 1 d . . . . .
H18 H 0.2565 0.3016 0.5768 0.059 Uiso 1 1 calc R U . . .
C19 C 0.2568(2) 0.3629(3) 0.5100(2) 0.0584(13) Uani 1 1 d . . . . .
H19A H 0.2512 0.4078 0.5298 0.088 Uiso 1 1 calc R U . . .
H19B H 0.2230 0.3460 0.4959 0.088 Uiso 1 1 calc R U . . .
H19C H 0.2813 0.3724 0.4813 0.088 Uiso 1 1 calc R U . . .
C20 C 0.3349(2) 0.3285(3) 0.5647(3) 0.0700(16) Uani 1 1 d . . . . .
H20A H 0.3582 0.3357 0.5348 0.105 Uiso 1 1 calc R U . . .
H20B H 0.3496 0.2908 0.5874 0.105 Uiso 1 1 calc R U . . .
H20C H 0.3317 0.3742 0.5841 0.105 Uiso 1 1 calc R U . . .
C21 C 0.32164(19) 0.1580(3) 0.55463(19) 0.0537(12) Uani 1 1 d . . . . .
H21 H 0.3581 0.1785 0.5517 0.064 Uiso 1 1 calc R U . . .
C22 C 0.3062(2) 0.1586(4) 0.6123(2) 0.0667(15) Uani 1 1 d . . . . .
H22A H 0.2724 0.1336 0.6168 0.100 Uiso 1 1 calc R U . . .
H22B H 0.3030 0.2091 0.6243 0.100 Uiso 1 1 calc R U . . .
H22C H 0.3335 0.1337 0.6326 0.100 Uiso 1 1 calc R U . . .
C23 C 0.3233(3) 0.0800(3) 0.5354(2) 0.0664(15) Uani 1 1 d . . . . .
H23A H 0.3515 0.0536 0.5534 0.100 Uiso 1 1 calc R U . . .
H23B H 0.3301 0.0795 0.4979 0.100 Uiso 1 1 calc R U . . .
H23C H 0.2894 0.0563 0.5425 0.100 Uiso 1 1 calc R U . . .
B200 B 0.43673(14) 0.29032(19) 0.73604(13) 0.0217(7) Uani 1 1 d . . . . .
C201 C 0.45207(12) 0.29253(17) 0.67447(12) 0.0223(6) Uani 1 1 d . . . . .
C202 C 0.45884(13) 0.22950(17) 0.64466(12) 0.0236(6) Uani 1 1 d . . . . .
H202 H 0.4565 0.1833 0.6611 0.028 Uiso 1 1 calc R U . . .
C203 C 0.46895(13) 0.23256(18) 0.59125(12) 0.0252(7) Uani 1 1 d . . . . .
C204 C 0.47226(13) 0.29861(18) 0.56567(13) 0.0263(7) Uani 1 1 d . . . . .
H204 H 0.4799 0.3007 0.5296 0.032 Uiso 1 1 calc R U . . .
C205 C 0.46420(13) 0.36159(18) 0.59403(12) 0.0256(7) Uani 1 1 d D . . . .
C206 C 0.45436(13) 0.35850(17) 0.64720(12) 0.0234(6) Uani 1 1 d . . . . .
H206 H 0.4490 0.4027 0.6656 0.028 Uiso 1 1 calc R U . . .
C207 C 0.47817(16) 0.16454(19) 0.56075(14) 0.0312(7) Uani 1 1 d . . . . .
F1 F 0.46049(12) 0.10506(12) 0.58417(9) 0.0495(7) Uani 1 1 d . . . . .
F2 F 0.52911(11) 0.15361(16) 0.55015(13) 0.0593(7) Uani 1 1 d . . . . .
F3 F 0.45452(12) 0.16571(13) 0.51416(9) 0.0480(6) Uani 1 1 d . . . . .
C208 C 0.46585(12) 0.43380(19) 0.56708(12) 0.0328(8) Uani 1 1 d D . . . .
F4 F 0.4406(12) 0.4853(5) 0.5942(6) 0.039(3) Uani 0.46(6) 1 d D U P A 1
F5 F 0.5150(3) 0.4577(10) 0.5609(13) 0.084(5) Uani 0.46(6) 1 d D U P A 1
F6 F 0.4435(12) 0.4333(6) 0.5206(6) 0.054(4) Uani 0.46(6) 1 d D U P A 1
F104 F 0.5135(3) 0.4490(5) 0.5484(5) 0.047(3) Uani 0.54(6) 1 d D U P A 2
F105 F 0.4333(5) 0.4360(5) 0.5259(3) 0.035(2) Uani 0.54(6) 1 d D U P A 2
F106 F 0.4516(6) 0.4887(3) 0.5972(4) 0.042(3) Uani 0.54(6) 1 d D U P A 2
C209 C 0.47080(12) 0.23082(17) 0.76986(12) 0.0214(6) Uani 1 1 d . . . . .
C210 C 0.51867(12) 0.20012(18) 0.75441(12) 0.0237(6) Uani 1 1 d . . . . .
H210 H 0.5315 0.2096 0.7204 0.028 Uiso 1 1 calc R U . . .
C211 C 0.54832(13) 0.15580(19) 0.78753(12) 0.0245(6) Uani 1 1 d . . . . .
C212 C 0.53149(13) 0.14116(18) 0.83783(12) 0.0242(6) Uani 1 1 d . . . . .
H212 H 0.5516 0.1112 0.8605 0.029 Uiso 1 1 calc R U . . .
C213 C 0.48436(12) 0.17196(17) 0.85368(12) 0.0234(6) Uani 1 1 d D . . . .
C214 C 0.45467(12) 0.21544(17) 0.82062(12) 0.0224(6) Uani 1 1 d . . . . .
H214 H 0.4224 0.2353 0.8329 0.027 Uiso 1 1 calc R U . . .
C215 C 0.60093(14) 0.1274(2) 0.77105(14) 0.0339(8) Uani 1 1 d . . . . .
F7 F 0.64044(9) 0.16899(19) 0.78941(12) 0.0611(8) Uani 1 1 d . . . . .
F8 F 0.61050(11) 0.06040(16) 0.78826(11) 0.0609(8) Uani 1 1 d . . . . .
F9 F 0.60713(9) 0.12548(15) 0.71966(8) 0.0447(6) Uani 1 1 d . . . . .
C216 C 0.46583(12) 0.16268(18) 0.90831(13) 0.0326(8) Uani 1 1 d D . . . .
F10 F 0.4698(4) 0.2269(2) 0.9343(2) 0.0448(19) Uani 0.63(3) 1 d D U P B 1
F11 F 0.4154(2) 0.1446(5) 0.9120(2) 0.051(2) Uani 0.63(3) 1 d D U P B 1
F12 F 0.4934(3) 0.1157(5) 0.9358(2) 0.040(2) Uani 0.63(3) 1 d D U P B 1
F110 F 0.4229(6) 0.1192(14) 0.9107(4) 0.089(6) Uani 0.37(3) 1 d D U P B 2
F111 F 0.5013(5) 0.1306(10) 0.9388(4) 0.030(3) Uani 0.37(3) 1 d D U P B 2
F112 F 0.4516(10) 0.2238(6) 0.9315(4) 0.090(6) Uani 0.37(3) 1 d D U P B 2
C217 C 0.45098(13) 0.36811(18) 0.76439(12) 0.0235(6) Uani 1 1 d . . . . .
C218 C 0.49885(13) 0.40364(18) 0.75456(12) 0.0244(6) Uani 1 1 d . . . . .
H218 H 0.5224 0.3833 0.7298 0.029 Uiso 1 1 calc R U . . .
C219 C 0.51315(13) 0.46786(18) 0.77994(13) 0.0268(7) Uani 1 1 d . . . . .
C220 C 0.48015(15) 0.49822(19) 0.81690(14) 0.0317(7) Uani 1 1 d . . . . .
H220 H 0.4896 0.5420 0.8342 0.038 Uiso 1 1 calc R U . . .
C221 C 0.43315(15) 0.4634(2) 0.82808(14) 0.0324(8) Uani 1 1 d . . . . .
C222 C 0.41885(14) 0.39971(19) 0.80205(13) 0.0285(7) Uani 1 1 d . . . . .
H222 H 0.3862 0.3772 0.8103 0.034 Uiso 1 1 calc R U . . .
C223 C 0.56486(15) 0.5024(2) 0.76686(14) 0.0326(7) Uani 1 1 d . . . . .
F13 F 0.60464(9) 0.45628(14) 0.76782(12) 0.0528(7) Uani 1 1 d . . . . .
F14 F 0.56474(11) 0.53230(18) 0.71945(11) 0.0605(8) Uani 1 1 d . . . . .
F15 F 0.57710(11) 0.55716(16) 0.79876(12) 0.0622(8) Uani 1 1 d . . . . .
C224 C 0.39646(19) 0.4916(2) 0.86888(17) 0.0458(10) Uani 1 1 d . . . . .
F16 F 0.38909(15) 0.44378(18) 0.90670(11) 0.0721(9) Uani 1 1 d . . . . .
F17 F 0.34818(12) 0.50494(18) 0.84976(12) 0.0645(8) Uani 1 1 d . . . . .
F18 F 0.41176(14) 0.55428(17) 0.88889(13) 0.0746(10) Uani 1 1 d . . . . .
C225 C 0.37342(13) 0.27350(17) 0.73783(11) 0.0220(6) Uani 1 1 d . . . . .
C226 C 0.33687(14) 0.32656(18) 0.72296(13) 0.0263(7) Uani 1 1 d . . . . .
H226 H 0.3493 0.3736 0.7137 0.032 Uiso 1 1 calc R U . . .
C227 C 0.28280(15) 0.3130(2) 0.72126(14) 0.0310(7) Uani 1 1 d . . . . .
C228 C 0.26293(14) 0.2452(2) 0.73491(14) 0.0314(7) Uani 1 1 d . . . . .
H228 H 0.2261 0.2358 0.7343 0.038 Uiso 1 1 calc R U . . .
C229 C 0.29828(13) 0.19175(19) 0.74947(14) 0.0274(7) Uani 1 1 d D . . . .
C230 C 0.35225(12) 0.20516(17) 0.75075(12) 0.0223(6) Uani 1 1 d . . . . .
H230 H 0.3755 0.1670 0.7606 0.027 Uiso 1 1 calc R U . . .
C231 C 0.24552(16) 0.3733(2) 0.70671(17) 0.0416(9) Uani 1 1 d . . . . .
F19 F 0.26328(13) 0.4134(2) 0.66841(15) 0.0878(13) Uani 1 1 d . . . . .
F20 F 0.23774(14) 0.41852(17) 0.74611(14) 0.0752(10) Uani 1 1 d . . . . .
F21 F 0.19801(11) 0.34964(18) 0.69431(16) 0.0722(10) Uani 1 1 d . . . . .
C232 C 0.27747(13) 0.1177(2) 0.76422(15) 0.0406(9) Uani 1 1 d D . . . .
F22 F 0.2885(8) 0.1030(7) 0.8134(3) 0.089(7) Uani 0.222(10) 1 d D U P C 1
F23 F 0.2288(3) 0.1066(6) 0.7581(7) 0.069(6) Uani 0.222(10) 1 d D U P C 1
F24 F 0.3029(6) 0.0668(4) 0.7379(6) 0.074(6) Uani 0.222(10) 1 d D U P C 1
F122 F 0.2507(2) 0.0881(2) 0.72517(19) 0.082(2) Uani 0.778(10) 1 d D U P C 2
F123 F 0.31245(12) 0.07161(19) 0.7786(3) 0.072(2) Uani 0.778(10) 1 d D U P C 2
F124 F 0.2415(2) 0.1221(2) 0.8010(2) 0.084(2) Uani 0.778(10) 1 d D U P C 2

loop_
_atom_site_aniso_label
_atom_site_aniso_U_11
_atom_site_aniso_U_22
_atom_site_aniso_U_33
_atom_site_aniso_U_23
_atom_site_aniso_U_13
_atom_site_aniso_U_12
Rh1 0.02539(17) 0.04024(19) 0.03203(17) -0.00101(11) 0.00826(10) -0.00261(10)
C1 0.0316(18) 0.052(2) 0.0345(19) -0.0063(17) 0.0140(16) -0.0045(17)
C2 0.0241(18) 0.059(3) 0.054(2) -0.015(2) 0.0101(17) 0.0013(18)
C3 0.031(2) 0.062(3) 0.070(3) -0.024(3) 0.021(2) -0.019(2)
C4 0.056(3) 0.051(3) 0.076(4) 0.001(3) 0.037(3) -0.012(2)
C5 0.057(3) 0.053(3) 0.049(3) 0.013(2) 0.030(2) 0.006(2)
C6 0.046(2) 0.051(2) 0.035(2) 0.0027(18) 0.0185(18) 0.0000(19)
B1 0.038(2) 0.052(3) 0.036(2) -0.002(2) 0.0064(19) 0.001(2)
N1 0.0409(19) 0.0424(19) 0.051(2) -0.0118(16) 0.0093(16) -0.0030(15)
C7 0.067(3) 0.043(2) 0.056(3) -0.009(2) 0.030(2) -0.011(2)
C8 0.061(3) 0.046(3) 0.065(3) -0.005(2) 0.015(2) 0.009(2)
P1 0.0340(5) 0.0528(6) 0.0321(5) -0.0034(4) 0.0026(4) 0.0014(4)
C9 0.050(3) 0.073(3) 0.032(2) 0.006(2) 0.0113(19) 0.001(2)
C10 0.054(3) 0.066(3) 0.048(3) 0.017(2) 0.019(2) -0.009(2)
C11 0.035(2) 0.067(3) 0.052(3) 0.003(2) 0.0117(19) -0.004(2)
C12 0.053(3) 0.092(4) 0.041(2) -0.012(3) -0.008(2) 0.013(3)
C13 0.074(4) 0.083(4) 0.046(3) 0.006(3) -0.006(2) 0.025(3)
C14 0.082(4) 0.127(6) 0.051(3) -0.015(3) -0.023(3) 0.025(4)
C15 0.055(3) 0.063(3) 0.050(3) -0.017(2) 0.014(2) -0.011(2)
C16 0.082(4) 0.047(3) 0.068(3) -0.005(2) 0.024(3) 0.005(3)
C17 0.082(4) 0.076(4) 0.095(5) -0.042(4) 0.025(4) -0.028(3)
P2 0.0268(5) 0.0459(6) 0.0367(5) 0.0005(4) 0.0044(4) -0.0013(4)
C18 0.040(2) 0.049(2) 0.057(3) -0.008(2) 0.005(2) -0.0071(19)
C19 0.043(3) 0.050(3) 0.082(4) 0.003(2) 0.012(2) -0.009(2)
C20 0.050(3) 0.072(4) 0.087(4) -0.014(3) -0.005(3) -0.017(3)
C21 0.041(2) 0.076(3) 0.044(2) 0.001(2) -0.005(2) 0.012(2)
C22 0.073(4) 0.086(4) 0.041(3) 0.004(3) -0.011(2) 0.016(3)
C23 0.075(4) 0.070(3) 0.053(3) 0.000(3) -0.007(3) 0.025(3)
B200 0.0223(16) 0.0240(17) 0.0188(16) 0.0018(13) 0.0003(13) -0.0013(13)
C201 0.0208(14) 0.0246(15) 0.0215(15) 0.0026(12) -0.0012(12) -0.0027(12)
C202 0.0274(15) 0.0224(15) 0.0209(15) 0.0025(12) -0.0015(12) 0.0001(12)
C203 0.0283(16) 0.0277(16) 0.0198(15) -0.0002(12) -0.0034(12) 0.0034(13)
C204 0.0306(17) 0.0283(16) 0.0198(15) 0.0042(13) 0.0024(12) 0.0019(13)
C205 0.0288(16) 0.0263(16) 0.0217(15) 0.0047(12) 0.0001(12) -0.0019(13)
C206 0.0267(15) 0.0215(15) 0.0220(15) 0.0015(12) 0.0007(12) 0.0000(12)
C207 0.040(2) 0.0283(17) 0.0256(17) -0.0002(13) 0.0001(15) 0.0047(15)
F1 0.092(2) 0.0258(11) 0.0306(11) -0.0009(9) 0.0080(12) -0.0070(12)
F2 0.0438(14) 0.0524(15) 0.082(2) -0.0243(14) 0.0078(14) 0.0114(12)
F3 0.0816(19) 0.0390(12) 0.0235(10) -0.0059(9) -0.0107(11) 0.0132(12)
C208 0.043(2) 0.0292(17) 0.0264(17) 0.0036(14) 0.0048(15) 0.0027(15)
F4 0.055(7) 0.029(4) 0.032(5) 0.001(3) 0.000(4) 0.013(3)
F5 0.040(5) 0.051(6) 0.160(13) 0.048(7) 0.021(6) -0.003(4)
F6 0.109(10) 0.036(5) 0.016(4) 0.006(3) 0.013(5) 0.011(5)
F104 0.044(4) 0.042(4) 0.054(6) 0.022(3) 0.016(3) -0.002(3)
F105 0.041(4) 0.039(4) 0.024(4) 0.007(3) -0.007(3) 0.005(2)
F106 0.076(8) 0.026(4) 0.024(4) 0.003(3) 0.001(3) 0.002(3)
C209 0.0211(14) 0.0242(15) 0.0188(14) 0.0009(12) -0.0012(11) -0.0038(12)
C210 0.0221(15) 0.0320(16) 0.0169(14) 0.0013(12) 0.0002(12) -0.0033(13)
C211 0.0212(15) 0.0307(16) 0.0214(15) -0.0010(13) -0.0008(12) 0.0005(13)
C212 0.0246(15) 0.0292(16) 0.0188(14) 0.0010(12) -0.0028(12) 0.0002(13)
C213 0.0240(15) 0.0287(16) 0.0175(14) 0.0019(12) -0.0005(12) -0.0033(12)
C214 0.0209(14) 0.0269(15) 0.0194(14) -0.0010(12) 0.0004(12) -0.0007(12)
C215 0.0266(17) 0.049(2) 0.0263(17) 0.0016(15) 0.0011(14) 0.0059(15)
F7 0.0225(11) 0.103(2) 0.0575(17) -0.0250(15) 0.0023(11) -0.0046(12)
F8 0.0528(15) 0.0693(18) 0.0607(16) 0.0242(14) 0.0203(13) 0.0360(14)
F9 0.0394(12) 0.0680(16) 0.0266(11) -0.0004(10) 0.0084(9) 0.0166(11)
C216 0.0306(18) 0.045(2) 0.0221(16) 0.0040(15) 0.0025(14) 0.0056(15)
F10 0.079(4) 0.036(3) 0.020(2) -0.0070(19) 0.009(2) 0.004(3)
F11 0.034(3) 0.094(5) 0.025(3) 0.014(2) 0.012(2) -0.001(3)
F12 0.051(4) 0.042(3) 0.027(3) 0.012(2) 0.006(2) 0.015(3)
F110 0.050(6) 0.179(14) 0.038(6) 0.038(7) -0.007(5) -0.058(8)
F111 0.026(4) 0.046(6) 0.016(4) 0.005(3) -0.006(3) -0.004(4)
F112 0.127(13) 0.110(10) 0.034(5) 0.015(6) 0.026(6) 0.088(9)
C217 0.0263(15) 0.0243(15) 0.0200(14) 0.0027(12) -0.0008(12) -0.0040(12)
C218 0.0255(15) 0.0263(15) 0.0214(15) 0.0007(12) -0.0011(12) -0.0017(12)
C219 0.0273(16) 0.0277(16) 0.0256(16) 0.0036(13) -0.0023(13) -0.0046(13)
C220 0.0387(19) 0.0272(17) 0.0292(17) -0.0014(14) -0.0001(15) -0.0075(14)
C221 0.0388(19) 0.0314(18) 0.0271(17) -0.0031(14) 0.0053(15) -0.0034(15)
C222 0.0321(17) 0.0285(17) 0.0248(16) 0.0012(13) 0.0037(13) -0.0073(14)
C223 0.0354(18) 0.0295(17) 0.0330(18) -0.0016(14) -0.0001(15) -0.0069(15)
F13 0.0295(12) 0.0394(13) 0.089(2) 0.0108(13) 0.0039(12) -0.0023(10)
F14 0.0453(14) 0.083(2) 0.0527(15) 0.0330(14) -0.0022(12) -0.0235(14)
F15 0.0510(15) 0.0568(16) 0.079(2) -0.0318(14) 0.0195(14) -0.0296(13)
C224 0.054(3) 0.040(2) 0.044(2) -0.0109(18) 0.016(2) -0.0112(19)
F16 0.103(3) 0.073(2) 0.0400(14) 0.0057(13) 0.0375(16) 0.0094(18)
F17 0.0519(16) 0.075(2) 0.0662(18) -0.0127(15) 0.0226(14) 0.0085(14)
F18 0.083(2) 0.0647(18) 0.076(2) -0.0443(16) 0.0373(17) -0.0243(16)
C225 0.0237(15) 0.0244(15) 0.0179(14) -0.0007(11) -0.0011(12) 0.0005(12)
C226 0.0288(17) 0.0247(16) 0.0256(16) 0.0013(12) -0.0012(13) 0.0015(13)
C227 0.0282(18) 0.0359(18) 0.0290(17) -0.0007(14) -0.0026(14) 0.0074(14)
C228 0.0220(16) 0.0372(19) 0.0350(18) -0.0036(15) 0.0000(14) 0.0013(14)
C229 0.0229(16) 0.0275(16) 0.0319(17) -0.0021(14) -0.0006(13) -0.0014(13)
C230 0.0231(15) 0.0214(15) 0.0226(14) -0.0013(12) -0.0008(12) 0.0002(12)
C231 0.033(2) 0.046(2) 0.046(2) 0.0055(18) -0.0017(17) 0.0104(17)
F19 0.0640(19) 0.098(3) 0.101(3) 0.065(2) 0.0206(18) 0.0419(19)
F20 0.087(2) 0.0539(17) 0.085(2) -0.0114(16) -0.0097(18) 0.0406(16)
F21 0.0405(15) 0.0637(19) 0.112(3) 0.0107(18) -0.0291(16) 0.0141(13)
C232 0.0267(18) 0.0325(19) 0.063(3) 0.0020(18) -0.0019(17) -0.0073(15)
F22 0.122(14) 0.065(9) 0.081(10) 0.038(8) -0.022(9) -0.043(10)
F23 0.020(5) 0.060(8) 0.128(14) 0.024(9) -0.006(7) -0.010(5)
F24 0.093(11) 0.024(6) 0.104(12) 0.001(7) 0.036(9) -0.001(6)
F122 0.107(5) 0.053(2) 0.087(3) 0.002(2) -0.034(3) -0.045(3)
F123 0.0269(16) 0.037(2) 0.151(6) 0.039(3) -0.013(2) -0.0067(14)
F124 0.091(4) 0.052(2) 0.109(4) 0.007(2) 0.064(4) -0.017(2)

loop_
_atom_type_symbol
_atom_type_description
_atom_type_scat_dispersion_real
_atom_type_scat_dispersion_imag
_atom_type_scat_source
C C 0.0181 0.0091 'International Tables Vol C Tables 4.2.6.8 and 6.1.1.4'
H H 0.0000 0.0000 'International Tables Vol C Tables 4.2.6.8 and 6.1.1.4'
B B 0.0090 0.0039 'International Tables Vol C Tables 4.2.6.8 and 6.1.1.4'
N N 0.0311 0.0180 'International Tables Vol C Tables 4.2.6.8 and 6.1.1.4'
F F 0.0727 0.0534 'International Tables Vol C Tables 4.2.6.8 and 6.1.1.4'
P P 0.2955 0.4335 'International Tables Vol C Tables 4.2.6.8 and 6.1.1.4'
Rh Rh 0.0927 3.6045 'International Tables Vol C Tables 4.2.6.8 and 6.1.1.4'

loop_
_geom_angle_atom_site_label_1
_geom_angle_atom_site_label_2
_geom_angle_atom_site_label_3
_geom_angle
P2 Rh1 P1 94.27(4)
P2 Rh1 C3 168.46(16)
P1 Rh1 C3 95.84(14)
P2 Rh1 C6 97.33(12)
P1 Rh1 C6 165.18(12)
C3 Rh1 C6 73.66(17)
P2 Rh1 C2 144.82(12)
P1 Rh1 C2 103.11(12)
C3 Rh1 C2 36.56(19)
C6 Rh1 C2 62.22(17)
P2 Rh1 C5 106.56(14)
P1 Rh1 C5 146.90(14)
C3 Rh1 C5 61.9(2)
C6 Rh1 C5 35.64(17)
C2 Rh1 C5 74.23(18)
P2 Rh1 C4 134.54(16)
P1 Rh1 C4 114.29(15)
C3 Rh1 C4 34.8(2)
C6 Rh1 C4 62.69(18)
C2 Rh1 C4 64.03(19)
C5 Rh1 C4 34.2(2)
P2 Rh1 C1 112.51(10)
P1 Rh1 C1 130.77(11)
C3 Rh1 C1 64.22(16)
C6 Rh1 C1 35.23(15)
C2 Rh1 C1 34.90(15)
C5 Rh1 C1 64.12(16)
C4 Rh1 C1 75.49(17)
C2 C1 C6 115.1(4)
C2 C1 B1 120.4(4)
C6 C1 B1 124.5(4)
C2 C1 Rh1 70.1(2)
C6 C1 Rh1 69.5(2)
B1 C1 Rh1 129.6(3)
C1 C2 C3 120.6(5)
C1 C2 Rh1 75.0(2)
C3 C2 Rh1 70.2(2)
C1 C2 H2 119.4
C3 C2 H2 119.4
Rh1 C2 H2 119.4
C4 C3 C2 122.2(5)
C4 C3 Rh1 75.8(3)
C2 C3 Rh1 73.2(2)
C4 C3 H3 118.8
C2 C3 H3 118.8
Rh1 C3 H3 118.8
C5 C4 C3 118.5(5)
C5 C4 Rh1 72.8(3)
C3 C4 Rh1 69.4(3)
C5 C4 H4 120.3
C3 C4 H4 120.3
Rh1 C4 H4 120.3
C4 C5 C6 119.4(5)
C4 C5 Rh1 73.0(3)
C6 C5 Rh1 70.3(2)
C4 C5 H5 119.9
C6 C5 H5 119.9
Rh1 C5 H5 119.9
C1 C6 C5 124.0(5)
C1 C6 Rh1 75.3(2)
C5 C6 Rh1 74.1(2)
C1 C6 H6 117.8
C5 C6 H6 117.8
Rh1 C6 H6 117.8
C1 B1 N1 108.8(3)
C1 B1 H1A 109.9
N1 B1 H1A 109.9
C1 B1 H1B 109.9
N1 B1 H1B 109.9
H1A B1 H1B 108.3
C8 N1 C7 110.4(4)
C8 N1 B1 111.3(4)
C7 N1 B1 112.4(4)
C8 N1 H1 107.5
C7 N1 H1 107.5
B1 N1 H1 107.5
N1 C7 H7A 109.5
N1 C7 H7B 109.5
H7A C7 H7B 109.5
N1 C7 H7C 109.5
H7A C7 H7C 109.5
H7B C7 H7C 109.5
N1 C8 H8A 109.5
N1 C8 H8B 109.5
H8A C8 H8B 109.5
N1 C8 H8C 109.5
H8A C8 H8C 109.5
H8B C8 H8C 109.5
C9 P1 C15 99.4(2)
C9 P1 C12 103.8(3)
C15 P1 C12 103.8(3)
C9 P1 Rh1 121.03(16)
C15 P1 Rh1 117.10(18)
C12 P1 Rh1 109.68(17)
C10 C9 P1 116.3(3)
C10 C9 H9A 108.2
P1 C9 H9A 108.2
C10 C9 H9B 108.2
P1 C9 H9B 108.2
H9A C9 H9B 107.4
C11 C10 C9 112.0(4)
C11 C10 H10A 109.2
C9 C10 H10A 109.2
C11 C10 H10B 109.2
C9 C10 H10B 109.2
H10A C10 H10B 107.9
C10 C11 P2 116.2(3)
C10 C11 H11A 108.2
P2 C11 H11A 108.2
C10 C11 H11B 108.2
P2 C11 H11B 108.2
H11A C11 H11B 107.4
C13 C12 C14 111.1(5)
C13 C12 P1 110.0(4)
C14 C12 P1 115.0(4)
C13 C12 H12 106.8
C14 C12 H12 106.8
P1 C12 H12 106.8
C12 C13 H13A 109.5
C12 C13 H13B 109.5
H13A C13 H13B 109.5
C12 C13 H13C 109.5
H13A C13 H13C 109.5
H13B C13 H13C 109.5
C12 C14 H14A 109.5
C12 C14 H14B 109.5
H14A C14 H14B 109.5
C12 C14 H14C 109.5
H14A C14 H14C 109.5
H14B C14 H14C 109.5
C16 C15 C17 110.1(5)
C16 C15 P1 110.3(4)
C17 C15 P1 114.6(4)
C16 C15 H15 107.2
C17 C15 H15 107.2
P1 C15 H15 107.2
C15 C16 H16A 109.5
C15 C16 H16B 109.5
H16A C16 H16B 109.5
C15 C16 H16C 109.5
H16A C16 H16C 109.5
H16B C16 H16C 109.5
C15 C17 H17A 109.5
C15 C17 H17B 109.5
H17A C17 H17B 109.5
C15 C17 H17C 109.5
H17A C17 H17C 109.5
H17B C17 H17C 109.5
C11 P2 C21 100.4(2)
C11 P2 C18 103.5(2)
C21 P2 C18 102.6(2)
C11 P2 Rh1 119.85(17)
C21 P2 Rh1 117.07(18)
C18 P2 Rh1 111.24(15)
C19 C18 C20 109.7(4)
C19 C18 P2 110.3(4)
C20 C18 P2 115.2(4)
C19 C18 H18 107.1
C20 C18 H18 107.1
P2 C18 H18 107.1
C18 C19 H19A 109.5
C18 C19 H19B 109.5
H19A C19 H19B 109.5
C18 C19 H19C 109.5
H19A C19 H19C 109.5
H19B C19 H19C 109.5
C18 C20 H20A 109.5
C18 C20 H20B 109.5
H20A C20 H20B 109.5
C18 C20 H20C 109.5
H20A C20 H20C 109.5
H20B C20 H20C 109.5
C23 C21 C22 109.3(5)
C23 C21 P2 110.6(4)
C22 C21 P2 113.5(4)
C23 C21 H21 107.8
C22 C21 H21 107.8
P2 C21 H21 107.8
C21 C22 H22A 109.5
C21 C22 H22B 109.5
H22A C22 H22B 109.5
C21 C22 H22C 109.5
H22A C22 H22C 109.5
H22B C22 H22C 109.5
C21 C23 H23A 109.5
C21 C23 H23B 109.5
H23A C23 H23B 109.5
C21 C23 H23C 109.5
H23A C23 H23C 109.5
H23B C23 H23C 109.5
C201 B200 C225 105.4(2)
C201 B200 C209 113.9(3)
C225 B200 C209 112.0(3)
C201 B200 C217 110.9(3)
C225 B200 C217 111.6(3)
C209 B200 C217 103.1(3)
C202 C201 C206 115.8(3)
C202 C201 B200 122.8(3)
C206 C201 B200 121.2(3)
C203 C202 C201 121.9(3)
C203 C202 H202 119.1
C201 C202 H202 119.1
C204 C203 C202 120.9(3)
C204 C203 C207 118.3(3)
C202 C203 C207 120.8(3)
C205 C204 C203 118.2(3)
C205 C204 H204 120.9
C203 C204 H204 120.9
C204 C205 C206 120.7(3)
C204 C205 C208 119.5(3)
C206 C205 C208 119.8(3)
C205 C206 C201 122.4(3)
C205 C206 H206 118.8
C201 C206 H206 118.8
F1 C207 F2 107.2(3)
F1 C207 F3 105.6(3)
F2 C207 F3 104.6(3)
F1 C207 C203 113.4(3)
F2 C207 C203 112.6(3)
F3 C207 C203 112.8(3)
F106 C208 F104 107.5(5)
F6 C208 F5 107.1(5)
F6 C208 F4 105.7(5)
F5 C208 F4 106.1(5)
F106 C208 F105 105.7(5)
F104 C208 F105 105.5(5)
F106 C208 C205 113.4(4)
F6 C208 C205 113.6(5)
F104 C208 C205 112.3(4)
F5 C208 C205 112.0(5)
F4 C208 C205 111.8(5)
F105 C208 C205 112.0(4)
C210 C209 C214 116.0(3)
C210 C209 B200 125.1(3)
C214 C209 B200 118.4(3)
C209 C210 C211 121.9(3)
C209 C210 H210 119.0
C211 C210 H210 119.0
C212 C211 C210 121.1(3)
C212 C211 C215 118.1(3)
C210 C211 C215 120.7(3)
C213 C212 C211 117.4(3)
C213 C212 H212 121.3
C211 C212 H212 121.3
C212 C213 C214 121.5(3)
C212 C213 C216 120.2(3)
C214 C213 C216 118.2(3)
C213 C214 C209 122.0(3)
C213 C214 H214 119.0
C209 C214 H214 119.0
F8 C215 F9 106.5(3)
F8 C215 F7 105.8(3)
F9 C215 F7 106.0(3)
F8 C215 C211 113.1(3)
F9 C215 C211 113.4(3)
F7 C215 C211 111.5(3)
F12 C216 F11 108.1(4)
F112 C216 F111 107.1(5)
F112 C216 F110 105.2(5)
F111 C216 F110 104.8(6)
F12 C216 F10 105.3(4)
F11 C216 F10 104.7(4)
F12 C216 C213 114.5(4)
F112 C216 C213 114.5(6)
F11 C216 C213 113.6(4)
F111 C216 C213 113.2(5)
F110 C216 C213 111.3(5)
F10 C216 C213 110.0(3)
C222 C217 C218 116.0(3)
C222 C217 B200 122.8(3)
C218 C217 B200 121.0(3)
C219 C218 C217 122.3(3)
C219 C218 H218 118.9
C217 C218 H218 118.9
C220 C219 C218 120.3(3)
C220 C219 C223 120.9(3)
C218 C219 C223 118.8(3)
C221 C220 C219 118.5(3)
C221 C220 H220 120.7
C219 C220 H220 120.7
C220 C221 C222 120.8(3)
C220 C221 C224 121.5(3)
C222 C221 C224 117.7(3)
C217 C222 C221 122.1(3)
C217 C222 H222 119.0
C221 C222 H222 119.0
F13 C223 F15 107.2(3)
F13 C223 F14 106.4(3)
F15 C223 F14 104.6(3)
F13 C223 C219 113.2(3)
F15 C223 C219 112.7(3)
F14 C223 C219 112.2(3)
F18 C224 F16 109.4(4)
F18 C224 F17 104.6(4)
F16 C224 F17 105.2(4)
F18 C224 C221 113.2(4)
F16 C224 C221 112.0(4)
F17 C224 C221 111.9(4)
C226 C225 C230 115.7(3)
C226 C225 B200 120.7(3)
C230 C225 B200 123.4(3)
C227 C226 C225 122.4(3)
C227 C226 H226 118.8
C225 C226 H226 118.8
C228 C227 C226 120.6(3)
C228 C227 C231 119.7(3)
C226 C227 C231 119.6(3)
C229 C228 C227 118.1(3)
C229 C228 H228 121.0
C227 C228 H228 121.0
C228 C229 C230 121.3(3)
C228 C229 C232 118.9(3)
C230 C229 C232 119.9(3)
C229 C230 C225 121.9(3)
C229 C230 H230 119.0
C225 C230 H230 119.0
F19 C231 F21 108.5(4)
F19 C231 F20 105.9(4)
F21 C231 F20 104.8(4)
F19 C231 C227 112.7(3)
F21 C231 C227 113.0(4)
F20 C231 C227 111.4(3)
F123 C232 F124 108.2(4)
F23 C232 F24 107.4(6)
F23 C232 F22 107.1(6)
F24 C232 F22 104.1(6)
F123 C232 F122 107.6(4)
F124 C232 F122 102.5(4)
F23 C232 C229 117.1(5)
F123 C232 C229 115.3(3)
F124 C232 C229 111.5(3)
F24 C232 C229 109.8(5)
F22 C232 C229 110.5(5)
F122 C232 C229 110.9(3)

loop_
_geom_bond_atom_site_label_1
_geom_bond_atom_site_label_2
_geom_bond_distance
Rh1 P2 2.2422(10)
Rh1 P1 2.2441(11)
Rh1 C3 2.270(4)
Rh1 C6 2.299(4)
Rh1 C2 2.310(4)
Rh1 C5 2.348(4)
Rh1 C4 2.351(4)
Rh1 C1 2.373(4)
C1 C2 1.406(6)
C1 C6 1.416(6)
C1 B1 1.612(7)
C2 C3 1.437(7)
C2 H2 1.0000
C3 C4 1.385(8)
C3 H3 1.0000
C4 C5 1.380(8)
C4 H4 1.0000
C5 C6 1.423(7)
C5 H5 1.0000
C6 H6 1.0000
B1 N1 1.618(6)
B1 H1A 0.9900
B1 H1B 0.9900
N1 C8 1.479(6)
N1 C7 1.484(6)
N1 H1 1.0000
C7 H7A 0.9800
C7 H7B 0.9800
C7 H7C 0.9800
C8 H8A 0.9800
C8 H8B 0.9800
C8 H8C 0.9800
P1 C9 1.834(5)
P1 C15 1.856(5)
P1 C12 1.864(5)
C9 C10 1.531(8)
C9 H9A 0.9900
C9 H9B 0.9900
C10 C11 1.514(7)
C10 H10A 0.9900
C10 H10B 0.9900
C11 P2 1.830(5)
C11 H11A 0.9900
C11 H11B 0.9900
C12 C13 1.527(9)
C12 C14 1.527(7)
C12 H12 1.0000
C13 H13A 0.9800
C13 H13B 0.9800
C13 H13C 0.9800
C14 H14A 0.9800
C14 H14B 0.9800
C14 H14C 0.9800
C15 C16 1.531(8)
C15 C17 1.532(8)
C15 H15 1.0000
C16 H16A 0.9800
C16 H16B 0.9800
C16 H16C 0.9800
C17 H17A 0.9800
C17 H17B 0.9800
C17 H17C 0.9800
P2 C21 1.856(5)
P2 C18 1.861(5)
C18 C19 1.527(7)
C18 C20 1.543(7)
C18 H18 1.0000
C19 H19A 0.9800
C19 H19B 0.9800
C19 H19C 0.9800
C20 H20A 0.9800
C20 H20B 0.9800
C20 H20C 0.9800
C21 C23 1.517(8)
C21 C22 1.535(7)
C21 H21 1.0000
C22 H22A 0.9800
C22 H22B 0.9800
C22 H22C 0.9800
C23 H23A 0.9800
C23 H23B 0.9800
C23 H23C 0.9800
B200 C201 1.632(5)
B200 C225 1.635(5)
B200 C209 1.642(5)
B200 C217 1.644(5)
C201 C202 1.399(5)
C201 C206 1.401(4)
C202 C203 1.400(4)
C202 H202 0.9500
C203 C204 1.383(5)
C203 C207 1.494(5)
C204 C205 1.383(5)
C204 H204 0.9500
C205 C206 1.392(4)
C205 C208 1.497(5)
C206 H206 0.9500
C207 F1 1.326(4)
C207 F2 1.335(5)
C207 F3 1.341(4)
C208 F106 1.322(6)
C208 F6 1.325(6)
C208 F104 1.331(6)
C208 F5 1.331(6)
C208 F4 1.338(6)
C208 F105 1.345(5)
C209 C210 1.396(5)
C209 C214 1.398(4)
C210 C211 1.398(5)
C210 H210 0.9500
C211 C212 1.389(4)
C211 C215 1.493(5)
C212 C213 1.383(5)
C212 H212 0.9500
C213 C214 1.388(4)
C213 C216 1.492(5)
C214 H214 0.9500
C215 F8 1.330(5)
C215 F9 1.332(4)
C215 F7 1.345(5)
C216 F12 1.317(5)
C216 F112 1.321(6)
C216 F11 1.323(5)
C216 F111 1.330(6)
C216 F110 1.350(6)
C216 F10 1.360(5)
C217 C222 1.393(5)
C217 C218 1.401(5)
C218 C219 1.396(5)
C218 H218 0.9500
C219 C220 1.384(5)
C219 C223 1.494(5)
C220 C221 1.383(5)
C220 H220 0.9500
C221 C222 1.396(5)
C221 C224 1.495(5)
C222 H222 0.9500
C223 F13 1.317(5)
C223 F15 1.335(4)
C223 F14 1.338(4)
C224 F18 1.320(5)
C224 F16 1.324(5)
C224 F17 1.342(6)
C225 C226 1.398(5)
C225 C230 1.405(4)
C226 C227 1.394(5)
C226 H226 0.9500
C227 C228 1.388(5)
C227 C231 1.504(5)
C228 C229 1.381(5)
C228 H228 0.9500
C229 C230 1.390(4)
C229 C232 1.507(5)
C230 H230 0.9500
C231 F19 1.311(5)
C231 F21 1.319(5)
C231 F20 1.326(5)
C232 F23 1.261(6)
C232 F123 1.280(4)
C232 F124 1.316(4)
C232 F24 1.322(6)
C232 F22 1.324(6)
C232 F122 1.329(4)

loop_
_geom_torsion_atom_site_label_1
_geom_torsion_atom_site_label_2
_geom_torsion_atom_site_label_3
_geom_torsion_atom_site_label_4
_geom_torsion
C6 C1 C2 C3 1.1(5)
B1 C1 C2 C3 -179.4(4)
Rh1 C1 C2 C3 55.6(3)
C6 C1 C2 Rh1 -54.5(3)
B1 C1 C2 Rh1 125.0(3)
C1 C2 C3 C4 2.6(6)
Rh1 C2 C3 C4 60.4(4)
C1 C2 C3 Rh1 -57.9(3)
C2 C3 C4 C5 -3.5(7)
Rh1 C3 C4 C5 55.7(4)
C2 C3 C4 Rh1 -59.2(4)
C3 C4 C5 C6 0.8(6)
Rh1 C4 C5 C6 54.8(3)
C3 C4 C5 Rh1 -54.0(4)
C2 C1 C6 C5 -3.9(6)
B1 C1 C6 C5 176.6(4)
Rh1 C1 C6 C5 -58.7(4)
C2 C1 C6 Rh1 54.8(3)
B1 C1 C6 Rh1 -124.7(4)
C4 C5 C6 C1 3.1(6)
Rh1 C5 C6 C1 59.2(3)
C4 C5 C6 Rh1 -56.1(4)
C2 C1 B1 N1 74.3(5)
C6 C1 B1 N1 -106.3(4)
Rh1 C1 B1 N1 162.7(3)
C1 B1 N1 C8 -168.7(4)
C1 B1 N1 C7 66.9(5)
C15 P1 C9 C10 -152.6(4)
C12 P1 C9 C10 100.5(4)
Rh1 P1 C9 C10 -23.0(5)
P1 C9 C10 C11 69.0(5)
C9 C10 C11 P2 -74.0(5)
C9 P1 C12 C13 -66.7(4)
C15 P1 C12 C13 -170.1(4)
Rh1 P1 C12 C13 64.0(4)
C9 P1 C12 C14 59.6(6)
C15 P1 C12 C14 -43.9(6)
Rh1 P1 C12 C14 -169.8(5)
C9 P1 C15 C16 73.9(4)
C12 P1 C15 C16 -179.3(4)
Rh1 P1 C15 C16 -58.2(4)
C9 P1 C15 C17 -161.2(5)
C12 P1 C15 C17 -54.4(5)
Rh1 P1 C15 C17 66.6(5)
C10 C11 P2 C21 161.2(4)
C10 C11 P2 C18 -93.0(4)
C10 C11 P2 Rh1 31.5(5)
C11 P2 C18 C19 62.1(4)
C21 P2 C18 C19 166.1(3)
Rh1 P2 C18 C19 -67.9(3)
C11 P2 C18 C20 -62.7(5)
C21 P2 C18 C20 41.3(5)
Rh1 P2 C18 C20 167.3(4)
C11 P2 C21 C23 -75.8(4)
C18 P2 C21 C23 177.8(4)
Rh1 P2 C21 C23 55.7(4)
C11 P2 C21 C22 161.0(4)
C18 P2 C21 C22 54.5(5)
Rh1 P2 C21 C22 -67.5(5)
C225 B200 C201 C202 -78.3(4)
C209 B200 C201 C202 45.0(4)
C217 B200 C201 C202 160.8(3)
C225 B200 C201 C206 95.6(3)
C209 B200 C201 C206 -141.1(3)
C217 B200 C201 C206 -25.3(4)
C206 C201 C202 C203 2.0(5)
B200 C201 C202 C203 176.2(3)
C201 C202 C203 C204 -0.5(5)
C201 C202 C203 C207 177.5(3)
C202 C203 C204 C205 -1.3(5)
C207 C203 C204 C205 -179.4(3)
C203 C204 C205 C206 1.6(5)
C203 C204 C205 C208 -178.1(3)
C204 C205 C206 C201 0.0(5)
C208 C205 C206 C201 179.7(3)
C202 C201 C206 C205 -1.7(5)
B200 C201 C206 C205 -176.0(3)
C204 C203 C207 F1 -162.7(3)
C202 C203 C207 F1 19.2(5)
C204 C203 C207 F2 75.3(4)
C202 C203 C207 F2 -102.8(4)
C204 C203 C207 F3 -42.8(5)
C202 C203 C207 F3 139.1(3)
C204 C205 C208 F106 172.6(8)
C206 C205 C208 F106 -7.1(9)
C204 C205 C208 F6 39.4(16)
C206 C205 C208 F6 -140.3(16)
C204 C205 C208 F104 -65.3(7)
C206 C205 C208 F104 114.9(7)
C204 C205 C208 F5 -82.2(18)
C206 C205 C208 F5 98.1(18)
C204 C205 C208 F4 158.9(15)
C206 C205 C208 F4 -20.8(16)
C204 C205 C208 F105 53.1(8)
C206 C205 C208 F105 -126.6(7)
C201 B200 C209 C210 19.0(4)
C225 B200 C209 C210 138.6(3)
C217 B200 C209 C210 -101.3(3)
C201 B200 C209 C214 -169.0(3)
C225 B200 C209 C214 -49.4(4)
C217 B200 C209 C214 70.7(3)
C214 C209 C210 C211 0.9(5)
B200 C209 C210 C211 173.0(3)
C209 C210 C211 C212 -0.8(5)
C209 C210 C211 C215 -176.3(3)
C210 C211 C212 C213 0.1(5)
C215 C211 C212 C213 175.7(3)
C211 C212 C213 C214 0.5(5)
C211 C212 C213 C216 -175.8(3)
C212 C213 C214 C209 -0.4(5)
C216 C213 C214 C209 175.9(3)
C210 C209 C214 C213 -0.3(5)
B200 C209 C214 C213 -172.9(3)
C212 C211 C215 F8 40.4(5)
C210 C211 C215 F8 -144.0(3)
C212 C211 C215 F9 161.8(3)
C210 C211 C215 F9 -22.6(5)
C212 C211 C215 F7 -78.7(4)
C210 C211 C215 F7 96.9(4)
C212 C213 C216 F12 -9.3(7)
C214 C213 C216 F12 174.3(6)
C212 C213 C216 F112 130.2(13)
C214 C213 C216 F112 -46.2(13)
C212 C213 C216 F11 -134.1(5)
C214 C213 C216 F11 49.5(6)
C212 C213 C216 F111 7.0(11)
C214 C213 C216 F111 -169.3(10)
C212 C213 C216 F110 -110.7(13)
C214 C213 C216 F110 72.9(13)
C212 C213 C216 F10 109.0(6)
C214 C213 C216 F10 -67.4(5)
C201 B200 C217 C222 141.1(3)
C225 B200 C217 C222 23.9(4)
C209 B200 C217 C222 -96.5(4)
C201 B200 C217 C218 -43.9(4)
C225 B200 C217 C218 -161.1(3)
C209 B200 C217 C218 78.5(3)
C222 C217 C218 C219 -1.5(5)
B200 C217 C218 C219 -176.8(3)
C217 C218 C219 C220 1.1(5)
C217 C218 C219 C223 -179.7(3)
C218 C219 C220 C221 0.3(5)
C223 C219 C220 C221 -179.0(3)
C219 C220 C221 C222 -1.1(6)
C219 C220 C221 C224 177.8(4)
C218 C217 C222 C221 0.7(5)
B200 C217 C222 C221 175.9(3)
C220 C221 C222 C217 0.6(6)
C224 C221 C222 C217 -178.3(4)
C220 C219 C223 F13 130.0(4)
C218 C219 C223 F13 -49.3(4)
C220 C219 C223 F15 8.2(5)
C218 C219 C223 F15 -171.1(3)
C220 C219 C223 F14 -109.6(4)
C218 C219 C223 F14 71.2(4)
C220 C221 C224 F18 5.1(6)
C222 C221 C224 F18 -176.0(4)
C220 C221 C224 F16 -119.2(4)
C222 C221 C224 F16 59.7(5)
C220 C221 C224 F17 122.9(4)
C222 C221 C224 F17 -58.2(5)
C201 B200 C225 C226 -71.6(4)
C209 B200 C225 C226 163.9(3)
C217 B200 C225 C226 48.8(4)
C201 B200 C225 C230 104.1(3)
C209 B200 C225 C230 -20.3(4)
C217 B200 C225 C230 -135.4(3)
C230 C225 C226 C227 0.3(5)
B200 C225 C226 C227 176.4(3)
C225 C226 C227 C228 0.5(5)
C225 C226 C227 C231 177.9(3)
C226 C227 C228 C229 -0.9(5)
C231 C227 C228 C229 -178.2(3)
C227 C228 C229 C230 0.3(5)
C227 C228 C229 C232 -179.7(3)
C228 C229 C230 C225 0.6(5)
C232 C229 C230 C225 -179.4(3)
C226 C225 C230 C229 -0.9(5)
B200 C225 C230 C229 -176.8(3)
C228 C227 C231 F19 -141.6(4)
C226 C227 C231 F19 41.0(6)
C228 C227 C231 F21 -18.2(6)
C226 C227 C231 F21 164.4(4)
C228 C227 C231 F20 99.5(5)
C226 C227 C231 F20 -77.9(5)
C228 C229 C232 F23 6.0(11)
C230 C229 C232 F23 -174.0(10)
C228 C229 C232 F123 -178.3(5)
C230 C229 C232 F123 1.7(6)
C228 C229 C232 F124 -54.3(5)
C230 C229 C232 F124 125.6(4)
C228 C229 C232 F24 128.8(10)
C230 C229 C232 F24 -51.3(10)
C228 C229 C232 F22 -117.0(10)
C230 C229 C232 F22 63.0(10)
C228 C229 C232 F122 59.2(5)
C230 C229 C232 F122 -120.8(4)
